data_4062996
_journal_name_full Organometallics
_journal_paper_doi 10.1021/om0498145
_journal_year 2004
_chemical_formula_moiety 'C36 H22 N1 Ni1 P2'
_chemical_formula_sum 'C37 H37 N Ni P'
_chemical_formula_weight 585.36
_space_group_IT_number 2
_symmetry_cell_setting triclinic
_symmetry_space_group_name_Hall '-P 1'
_symmetry_space_group_name_H-M 'P -1'
_cell_angle_alpha 82.9480(10)
_cell_angle_beta 88.1140(10)
_cell_angle_gamma 67.064(2)
_cell_formula_units_Z 2
_cell_length_a 9.1100(3)
_cell_length_b 10.8780(3)
_cell_length_c 16.7810(7)
_cell_measurement_temperature 293(2)
_cell_volume 1519.71(9)
_diffrn_ambient_temperature 293(2)
_exptl_crystal_density_diffrn 1.279
_cod_database_code 4062996

loop_
_symmetry_equiv_pos_as_xyz
'x, y, z'
'-x, -y, -z'

loop_
_atom_site_label
_atom_site_type_symbol
_atom_site_fract_x
_atom_site_fract_y
_atom_site_fract_z
_atom_site_U_iso_or_equiv
_atom_site_adp_type
_atom_site_occupancy
_atom_site_symmetry_multiplicity
_atom_site_calc_flag
_atom_site_refinement_flags
_atom_site_disorder_assembly
_atom_site_disorder_group
Ni1 Ni 0.84162(7) 0.45890(7) 0.30023(4) 0.0436(3) Uani 1 1 d . . .
P1 P 0.96426(15) 0.25863(14) 0.27342(9) 0.0419(4) Uani 1 1 d . . .
N1 N 0.7251(5) 0.4958(4) 0.2017(3) 0.0390(10) Uani 1 1 d . . .
C1 C 0.7539(5) 0.3960(5) 0.1537(3) 0.0359(11) Uani 1 1 d . . .
C2 C 0.6757(6) 0.4098(6) 0.0800(3) 0.0492(14) Uani 1 1 d . . .
H2 H 0.5951 0.4951 0.0600 0.059 Uiso 1 1 d R . .
C3 C 0.7097(7) 0.3046(6) 0.0367(4) 0.0549(15) Uani 1 1 d . . .
H3 H 0.6510 0.3195 -0.0124 0.066 Uiso 1 1 d R . .
C4 C 0.8249(7) 0.1790(6) 0.0623(4) 0.0536(15) Uani 1 1 d . . .
H4 H 0.8482 0.1074 0.0296 0.064 Uiso 1 1 d R . .
C5 C 0.9045(6) 0.1604(6) 0.1332(3) 0.0466(13) Uani 1 1 d . . .
H5 H 0.9841 0.0734 0.1511 0.056 Uiso 1 1 d R . .
C6 C 0.8721(5) 0.2660(5) 0.1791(3) 0.0395(12) Uani 1 1 d . . .
C7 C 1.1782(6) 0.2066(5) 0.2584(4) 0.0513(15) Uani 1 1 d . . .
C8 C 1.2365(7) 0.2260(7) 0.1836(5) 0.0669(18) Uani 1 1 d . . .
H8 H 1.1639 0.2585 0.1385 0.080 Uiso 1 1 d R . .
C9 C 1.4004(10) 0.1980(9) 0.1740(7) 0.100(3) Uani 1 1 d . . .
H9 H 1.4404 0.2106 0.1213 0.120 Uiso 1 1 d R . .
C10 C 1.4985(9) 0.1515(8) 0.2409(9) 0.110(4) Uani 1 1 d . . .
H10 H 1.6104 0.1328 0.2384 0.131 Uiso 1 1 d R . .
C11 C 1.4413(9) 0.1318(8) 0.3162(8) 0.102(3) Uani 1 1 d . . .
H11 H 1.5136 0.0973 0.3615 0.123 Uiso 1 1 d R . .
C12 C 1.2823(7) 0.1602(7) 0.3247(5) 0.075(2) Uani 1 1 d . . .
H12 H 1.2398 0.1484 0.3769 0.089 Uiso 1 1 d R . .
C13 C 0.9456(6) 0.1204(6) 0.3396(3) 0.0465(13) Uani 1 1 d . . .
C14 C 1.0391(8) -0.0132(6) 0.3313(4) 0.0617(16) Uani 1 1 d . . .
H14 H 1.1239 -0.0329 0.2933 0.074 Uiso 1 1 d R . .
C15 C 1.0098(9) -0.1157(7) 0.3773(5) 0.077(2) Uani 1 1 d . . .
H15 H 1.0745 -0.2076 0.3708 0.092 Uiso 1 1 d R . .
C16 C 0.8901(9) -0.0873(8) 0.4318(5) 0.078(2) Uani 1 1 d . . .
H16 H 0.8680 -0.1589 0.4619 0.094 Uiso 1 1 d R . .
C17 C 0.7986(8) 0.0438(8) 0.4433(4) 0.073(2) Uani 1 1 d . . .
H17 H 0.7176 0.0648 0.4834 0.088 Uiso 1 1 d R . .
C18 C 0.8259(7) 0.1466(7) 0.3962(4) 0.0614(17) Uani 1 1 d . . .
H18 H 0.7607 0.2382 0.4031 0.074 Uiso 1 1 d R . .
C19 C 0.9722(7) 0.4364(7) 0.3966(4) 0.0657(18) Uani 1 1 d . . .
H19A H 0.9910 0.3505 0.4266 0.079 Uiso 1 1 d R . .
H19B H 1.0723 0.4407 0.3802 0.079 Uiso 1 1 d R . .
C20 C 0.8294(7) 0.5540(6) 0.4024(4) 0.0564(16) Uani 1 1 d . . .
C21 C 0.7871(8) 0.6574(6) 0.3385(4) 0.0591(16) Uani 1 1 d . . .
C22 C 0.6351(9) 0.7649(7) 0.3371(5) 0.075(2) Uani 1 1 d . . .
H22 H 0.6088 0.8361 0.2934 0.090 Uiso 1 1 d R . .
C23 C 0.5298(9) 0.7658(9) 0.3963(5) 0.085(2) Uani 1 1 d . . .
H23 H 0.4272 0.8386 0.3944 0.102 Uiso 1 1 d R . .
C24 C 0.5708(9) 0.6616(9) 0.4593(5) 0.086(2) Uani 1 1 d . . .
H24 H 0.4943 0.6639 0.5004 0.103 Uiso 1 1 d R . .
C25 C 0.7152(8) 0.5587(8) 0.4627(4) 0.0719(19) Uani 1 1 d . . .
H25 H 0.7422 0.4876 0.5064 0.086 Uiso 1 1 d R . .
C26 C 0.6024(5) 0.6241(5) 0.1765(3) 0.0384(12) Uani 1 1 d . . .
C27 C 0.6417(6) 0.7288(5) 0.1375(3) 0.0461(13) Uani 1 1 d . . .
C28 C 0.8124(7) 0.7075(6) 0.1164(4) 0.0621(17) Uani 1 1 d . . .
H28 H 0.8789 0.6296 0.1509 0.074 Uiso 1 1 d R . .
C29 C 0.8535(8) 0.8261(8) 0.1287(6) 0.096(3) Uani 1 1 d . . .
H29A H 0.9629 0.8063 0.1151 0.115 Uiso 1 1 d R . .
H29B H 0.8378 0.8428 0.1838 0.115 Uiso 1 1 d R . .
H29C H 0.7860 0.9043 0.0948 0.115 Uiso 1 1 d R . .
C30 C 0.8433(10) 0.6757(11) 0.0322(6) 0.116(3) Uani 1 1 d . . .
H30A H 0.9517 0.6613 0.0191 0.139 Uiso 1 1 d R . .
H30B H 0.7725 0.7510 -0.0025 0.139 Uiso 1 1 d R . .
H30C H 0.8244 0.5968 0.0252 0.139 Uiso 1 1 d R . .
C31 C 0.5212(7) 0.8531(6) 0.1168(4) 0.0573(16) Uani 1 1 d . . .
H31 H 0.5484 0.9245 0.0902 0.069 Uiso 1 1 d R . .
C32 C 0.3646(7) 0.8768(6) 0.1343(4) 0.0626(17) Uani 1 1 d . . .
H32 H 0.2823 0.9637 0.1192 0.075 Uiso 1 1 d R . .
C33 C 0.3248(6) 0.7739(6) 0.1730(4) 0.0520(15) Uani 1 1 d . . .
H33 H 0.2160 0.7907 0.1865 0.062 Uiso 1 1 d R . .
C34 C 0.4407(6) 0.6463(5) 0.1936(3) 0.0436(13) Uani 1 1 d . . .
C35 C 0.3949(6) 0.5337(6) 0.2320(4) 0.0533(15) Uani 1 1 d . . .
H35 H 0.4676 0.4544 0.2110 0.064 Uiso 1 1 d R . .
C36 C 0.2286(7) 0.5479(8) 0.2102(5) 0.084(2) Uani 1 1 d . . .
H36A H 0.2075 0.4730 0.2364 0.101 Uiso 1 1 d R . .
H36B H 0.2205 0.5504 0.1531 0.101 Uiso 1 1 d R . .
H36C H 0.1522 0.6299 0.2268 0.101 Uiso 1 1 d R . .
C37 C 0.4139(10) 0.5142(8) 0.3235(5) 0.085(2) Uani 1 1 d . . .
H37A H 0.3854 0.4412 0.3460 0.101 Uiso 1 1 d R . .
H37B H 0.3454 0.5953 0.3443 0.101 Uiso 1 1 d R . .
H37C H 0.5226 0.4947 0.3377 0.101 Uiso 1 1 d R . .

loop_
_atom_site_aniso_label
_atom_site_aniso_U_11
_atom_site_aniso_U_22
_atom_site_aniso_U_33
_atom_site_aniso_U_23
_atom_site_aniso_U_13
_atom_site_aniso_U_12
Ni1 0.0407(4) 0.0436(5) 0.0427(5) -0.0052(3) -0.0012(3) -0.0123(3)
P1 0.0355(7) 0.0407(8) 0.0441(9) -0.0018(6) 0.0000(6) -0.0098(6)
N1 0.038(2) 0.031(2) 0.042(3) 0.000(2) 0.0011(18) -0.0080(17)
C1 0.035(2) 0.039(3) 0.033(3) -0.002(2) 0.005(2) -0.015(2)
C2 0.041(3) 0.049(3) 0.048(4) -0.005(3) -0.002(2) -0.008(2)
C3 0.060(3) 0.061(4) 0.038(3) -0.009(3) 0.000(3) -0.017(3)
C4 0.062(4) 0.048(4) 0.050(4) -0.014(3) 0.005(3) -0.020(3)
C5 0.043(3) 0.045(3) 0.048(4) -0.007(3) 0.004(2) -0.012(2)
C6 0.037(3) 0.038(3) 0.040(3) -0.003(2) 0.005(2) -0.012(2)
C7 0.043(3) 0.040(3) 0.068(4) -0.006(3) 0.003(3) -0.014(2)
C8 0.052(4) 0.070(4) 0.086(5) -0.022(4) 0.017(3) -0.030(3)
C9 0.070(5) 0.091(6) 0.155(9) -0.049(6) 0.054(6) -0.042(4)
C10 0.038(4) 0.069(5) 0.224(14) -0.047(7) 0.008(6) -0.016(4)
C11 0.045(4) 0.082(6) 0.166(10) -0.009(6) -0.020(5) -0.010(4)
C12 0.043(3) 0.077(5) 0.097(6) -0.004(4) -0.013(3) -0.017(3)
C13 0.041(3) 0.048(3) 0.048(3) -0.003(3) -0.004(2) -0.015(2)
C14 0.074(4) 0.046(4) 0.059(4) 0.002(3) 0.006(3) -0.020(3)
C15 0.091(5) 0.055(4) 0.079(5) 0.004(4) -0.003(4) -0.026(4)
C16 0.098(5) 0.080(6) 0.068(5) 0.021(4) -0.009(4) -0.054(5)
C17 0.069(4) 0.087(6) 0.060(5) 0.016(4) 0.003(3) -0.033(4)
C18 0.051(3) 0.065(4) 0.061(4) -0.002(3) 0.000(3) -0.015(3)
C19 0.064(4) 0.063(4) 0.065(4) -0.011(3) -0.016(3) -0.018(3)
C20 0.058(3) 0.066(4) 0.048(4) -0.015(3) -0.006(3) -0.024(3)
C21 0.083(4) 0.048(4) 0.048(4) -0.005(3) -0.004(3) -0.027(3)
C22 0.093(5) 0.049(4) 0.072(5) -0.017(4) -0.001(4) -0.014(4)
C23 0.073(5) 0.087(6) 0.078(6) -0.032(5) 0.002(4) -0.005(4)
C24 0.081(5) 0.109(7) 0.064(5) -0.033(5) 0.019(4) -0.028(5)
C25 0.091(5) 0.079(5) 0.039(4) -0.007(3) 0.001(3) -0.026(4)
C26 0.038(3) 0.039(3) 0.035(3) -0.005(2) 0.004(2) -0.011(2)
C27 0.038(3) 0.045(3) 0.050(4) -0.004(3) 0.001(2) -0.011(2)
C28 0.058(4) 0.059(4) 0.065(4) 0.008(3) 0.009(3) -0.023(3)
C29 0.065(4) 0.080(5) 0.146(8) 0.008(5) 0.010(5) -0.038(4)
C30 0.093(6) 0.159(9) 0.100(7) -0.029(7) 0.050(5) -0.054(6)
C31 0.057(4) 0.040(3) 0.070(4) 0.004(3) 0.000(3) -0.017(3)
C32 0.052(4) 0.043(3) 0.081(5) -0.007(3) -0.007(3) -0.005(3)
C33 0.039(3) 0.044(3) 0.071(4) -0.018(3) 0.004(3) -0.010(2)
C34 0.041(3) 0.042(3) 0.047(3) -0.009(3) 0.004(2) -0.015(2)
C35 0.039(3) 0.046(3) 0.073(4) -0.012(3) 0.008(3) -0.014(2)
C36 0.059(4) 0.081(5) 0.122(7) -0.012(5) -0.001(4) -0.040(4)
C37 0.101(5) 0.089(6) 0.071(5) 0.010(4) 0.008(4) -0.051(4)

loop_
_geom_bond_atom_site_label_1
_geom_bond_atom_site_label_2
_geom_bond_distance
_geom_bond_site_symmetry_2
_geom_bond_publ_flag
Ni1 N1 1.908(4) . ?
Ni1 C19 1.973(6) . ?
Ni1 C20 2.088(6) . ?
Ni1 P1 2.1231(15) . ?
Ni1 C21 2.192(6) . ?
P1 C6 1.795(5) . ?
P1 C13 1.817(6) . ?
P1 C7 1.824(5) . ?
N1 C1 1.370(7) . ?
N1 C26 1.430(6) . ?
C1 C2 1.410(7) . ?
C1 C6 1.427(7) . ?
C2 C3 1.359(8) . ?
C2 H2 0.9599 . ?
C3 C4 1.386(8) . ?
C3 H3 0.9591 . ?
C4 C5 1.367(8) . ?
C4 H4 0.9600 . ?
C5 C6 1.392(7) . ?
C5 H5 0.9598 . ?
C7 C8 1.371(9) . ?
C7 C12 1.397(9) . ?
C8 C9 1.411(10) . ?
C8 H8 0.9593 . ?
C9 C10 1.374(14) . ?
C9 H9 0.9600 . ?
C10 C11 1.376(14) . ?
C10 H10 0.9592 . ?
C11 C12 1.364(10) . ?
C11 H11 0.9606 . ?
C12 H12 0.9604 . ?
C13 C18 1.389(8) . ?
C13 C14 1.390(8) . ?
C14 C15 1.384(9) . ?
C14 H14 0.9599 . ?
C15 C16 1.365(10) . ?
C15 H15 0.9602 . ?
C16 C17 1.377(10) . ?
C16 H16 0.9598 . ?
C17 C18 1.388(9) . ?
C17 H17 0.9608 . ?
C18 H18 0.9600 . ?
C19 C20 1.436(8) . ?
C19 H19A 0.9600 . ?
C19 H19B 0.9608 . ?
C20 C21 1.399(9) . ?
C20 C25 1.417(9) . ?
C21 C22 1.421(9) . ?
C22 C23 1.357(11) . ?
C22 H22 0.9605 . ?
C23 C24 1.394(12) . ?
C23 H23 0.9595 . ?
C24 C25 1.352(10) . ?
C24 H24 0.9596 . ?
C25 H25 0.9596 . ?
C26 C27 1.405(8) . ?
C26 C34 1.422(7) . ?
C27 C31 1.381(7) . ?
C27 C28 1.517(8) . ?
C28 C30 1.488(11) . ?
C28 C29 1.515(10) . ?
C28 H28 0.9606 . ?
C29 H29A 0.9600 . ?
C29 H29B 0.9595 . ?
C29 H29C 0.9601 . ?
C30 H30A 0.9600 . ?
C30 H30B 0.9602 . ?
C30 H30C 0.9598 . ?
C31 C32 1.376(8) . ?
C31 H31 0.9599 . ?
C32 C33 1.389(9) . ?
C32 H32 0.9598 . ?
C33 C34 1.387(7) . ?
C33 H33 0.9600 . ?
C34 C35 1.509(8) . ?
C35 C36 1.515(8) . ?
C35 C37 1.530(10) . ?
C35 H35 0.9597 . ?
C36 H36A 0.9605 . ?
C36 H36B 0.9597 . ?
C36 H36C 0.9602 . ?
C37 H37A 0.9598 . ?
C37 H37B 0.9600 . ?
C37 H37C 0.9601 . ?
